data_2003025
loop_
_publ_author_name
'Aleksovska, S.'
'Petrusevski, V. M.'
'Soptrajanov, B.'

_publ_section_title
;
 Calculation of Structural Parameters in Isostructural Series: the
 Kieserite Group
;
_journal_issue 5
_journal_name_full 'Acta Crystallographica Section B'
_journal_page_first 564
_journal_page_last 567
_journal_paper_doi 10.1107/S0108768198000974
_journal_volume 54
_journal_year 1998
_chemical_formula_sum 'Fe H2 O5 Se'
_space_group_IT_number 15
_symmetry_cell_setting monoclinic
_symmetry_space_group_name_Hall '-C 2yc'
_symmetry_space_group_name_H-M 'C 1 2/c 1'
_cell_angle_alpha 90.00
_cell_angle_beta 118.1(4)
_cell_angle_gamma 90.00
_cell_formula_units_Z 4
_cell_length_a 7.14(3)
_cell_length_b 8.05(4)
_cell_length_c 7.84(4)
_cell_volume 398(4)
_cod_data_source_file na0082.cif
_cod_data_source_block I
_cod_depositor_comments
;
The following automatic conversions were performed:
'_symmetry_cell_setting' value 'Monoclinic' changed to 'monoclinic'
according to '/home/saulius/struct/CIF-dictionaries/cif_core.dic'
dictionary named 'cif_core.dic' version 2.4.1 from 2010-06-29.

Automatic conversion script
Id: cif_fix_enum 1527 2010-12-29 10:47:43Z saulius 

The following automatic conversions were performed:

'_symmetry_cell_setting' value 'Monoclinic' changed to 'monoclinic'
according to /home/saulius/struct/CIF-dictionaries/cif_core.dic
dictionary named 'cif_core.dic' version 2.4.1 from 2010-06-29.

Automatic conversion script
Id: cif_fix_values 1715 2011-07-08 13:25:40Z adriana 
;
_cod_original_sg_symbol_H-M C2/c
_cod_original_formula_sum 'Fe1 H2 O5 Se1'
_cod_database_code 2003025

loop_
_symmetry_equiv_pos_as_xyz
'x, y, z'
'-x, y, -z+1/2'
'x+1/2, y+1/2, z'
'-x+1/2, y+1/2, -z+1/2'
'-x, -y, -z'
'x, -y, z-1/2'
'-x+1/2, -y+1/2, -z'
'x+1/2, -y+1/2, z-1/2'

loop_
_atom_site_label
_atom_site_fract_x
_atom_site_fract_y
_atom_site_fract_z
_atom_site_U_iso_or_equiv
Fe .0 .5 .0 ?
O1 .1823(10) .0441(10) .416(2) ?
O2 .112(3) .2769(14) .1525(15) ?
O3 .0 .6354(9) .25 ?
Se .0 .1601(6) .25 ?
